data_4501162
loop_
_publ_author_name
'Yan, Xuhuan'
'Li, Yafei'
'Wang, Qiong'
'Huang, Xiaoguang'
'Zhang, Ye'
'Gao, Cunji'
'Liu, Weisheng'
'Tang, Yu'
'Zhang, Hongrui'
'Shao, Yongliang'

_publ_section_title
;
 Two- to One-Dimensional: Radii-Dependent Self-Assembly Crystal Structures
 and Luminescent Properties of Lanthanide Coordination Polymers with an
 Amide Type Semirigid Bridging Ligand
;
_journal_issue 9
_journal_name_full 'Crystal Growth &amp; Design'
_journal_page_first 4205
_journal_paper_doi 10.1021/cg200816f
_journal_volume 11
_journal_year 2011
_chemical_formula_sum 'C54 H52 N6 O17 Pr'
_chemical_formula_weight 1197.93
_chemical_name_systematic
; 
 ? 
;
_space_group_IT_number 15
_symmetry_cell_setting monoclinic
_symmetry_space_group_name_Hall '-C 2yc'
_symmetry_space_group_name_H-M 'C 1 2/c 1'
_atom_sites_solution_hydrogens geom
_atom_sites_solution_primary direct
_atom_sites_solution_secondary difmap
_audit_creation_method SHELXL-97
_cell_angle_alpha 90.00
_cell_angle_beta 95.386(12)
_cell_angle_gamma 90.00
_cell_formula_units_Z 8
_cell_length_a 36.64(2)
_cell_length_b 19.010(12)
_cell_length_c 22.836(14)
_cell_measurement_reflns_used 2871
_cell_measurement_temperature 298(2)
_cell_measurement_theta_max 18.5
_cell_measurement_theta_min 2.566
_cell_volume 15836(16)
_computing_cell_refinement 'Bruker SMART'
_computing_data_collection 'Bruker SMART'
_computing_data_reduction 'Bruker SAINT'
_computing_molecular_graphics 'Bruker SHELXTL'
_computing_publication_material 'Bruker SHELXTL'
_computing_structure_refinement 'SHELXL-97 (Sheldrick, 1997)'
_computing_structure_solution 'SHELXS-97 (Sheldrick, 1990)'
_diffrn_ambient_temperature 298(2)
_diffrn_measured_fraction_theta_full 0.956
_diffrn_measured_fraction_theta_max 0.956
_diffrn_measurement_device_type 'CCD area detector'
_diffrn_measurement_method 'phi and omega scans'
_diffrn_radiation_monochromator graphite
_diffrn_radiation_source 'fine-focus sealed tube'
_diffrn_radiation_type MoK\a
_diffrn_radiation_wavelength 0.71073
_diffrn_reflns_av_R_equivalents 0.2049
_diffrn_reflns_av_sigmaI/netI 0.3150
_diffrn_reflns_limit_h_max 42
_diffrn_reflns_limit_h_min -43
_diffrn_reflns_limit_k_max 22
_diffrn_reflns_limit_k_min -18
_diffrn_reflns_limit_l_max 27
_diffrn_reflns_limit_l_min -26
_diffrn_reflns_number 38774
_diffrn_reflns_theta_full 25.00
_diffrn_reflns_theta_max 25.00
_diffrn_reflns_theta_min 1.79
_exptl_absorpt_coefficient_mu 0.668
_exptl_absorpt_correction_T_max 0.9423
_exptl_absorpt_correction_T_min 0.8047
_exptl_absorpt_correction_type multi-scan
_exptl_absorpt_process_details sadabs
_exptl_crystal_colour green
_exptl_crystal_density_diffrn 1.005
_exptl_crystal_density_method 'not measured'
_exptl_crystal_description block
_exptl_crystal_F_000 4904
_exptl_crystal_size_max 0.34
_exptl_crystal_size_mid 0.23
_exptl_crystal_size_min 0.09
_refine_diff_density_max 0.796
_refine_diff_density_min -0.725
_refine_diff_density_rms 0.102
_refine_ls_extinction_coef 0.00061(8)
_refine_ls_extinction_expression Fc^*^=kFc[1+0.001xFc^2^\l^3^/sin(2\q)]^-1/4^
_refine_ls_extinction_method SHELXL
_refine_ls_goodness_of_fit_ref 0.705
_refine_ls_hydrogen_treatment constr
_refine_ls_matrix_type full
_refine_ls_number_parameters 691
_refine_ls_number_reflns 13342
_refine_ls_number_restraints 253
_refine_ls_restrained_S_all 0.707
_refine_ls_R_factor_all 0.3065
_refine_ls_R_factor_gt 0.0816
_refine_ls_shift/su_max 0.027
_refine_ls_shift/su_mean 0.002
_refine_ls_structure_factor_coef Fsqd
_refine_ls_weighting_details 'calc w=1/[\s^2^(Fo^2^)+(0.0960P)^2^+0.5367P] where P=(Fo^2^+2Fc^2^)/3'
_refine_ls_weighting_scheme calc
_refine_ls_wR_factor_gt 0.1777
_refine_ls_wR_factor_ref 0.2298
_reflns_number_gt 3865
_reflns_number_total 13342
_reflns_threshold_expression >2sigma(I)
_cod_data_source_file cg200816f_si_002.cif
_cod_data_source_block 060725b(Compound_1)
_cod_depositor_comments
;
The following automatic conversions were performed:

'_symmetry_cell_setting' value 'Monoclinic' changed to 'monoclinic'
according to /home/saulius/struct/CIF-dictionaries/cif_core.dic
dictionary named 'cif_core.dic' version 2.4.1 from 2010-06-29.

Automatic conversion script
Id: cif_fix_values 1715 2011-07-08 13:25:40Z adriana 
;
_cod_original_sg_symbol_H-M C2/c
_cod_database_code 4501162

loop_
_symmetry_equiv_pos_as_xyz
'x, y, z'
'-x, y, -z+1/2'
'x+1/2, y+1/2, z'
'-x+1/2, y+1/2, -z+1/2'
'-x, -y, -z'
'x, -y, z-1/2'
'-x+1/2, -y+1/2, -z'
'x+1/2, -y+1/2, z-1/2'

loop_
_atom_site_label
_atom_site_type_symbol
_atom_site_fract_x
_atom_site_fract_y
_atom_site_fract_z
_atom_site_U_iso_or_equiv
_atom_site_adp_type
_atom_site_occupancy
_atom_site_symmetry_multiplicity
_atom_site_calc_flag
_atom_site_refinement_flags
_atom_site_disorder_assembly
_atom_site_disorder_group
C31 C 0.8525(3) 0.8378(6) 0.1674(5) 0.126(5) Uani 1 1 d GDU . .
C32 C 0.8456(2) 0.8711(5) 0.2194(7) 0.143(5) Uani 1 1 d GU . .
H32 H 0.8321 0.9127 0.2182 0.172 Uiso 1 1 calc R . .
C33 C 0.8587(3) 0.8423(7) 0.2732(5) 0.174(6) Uani 1 1 d GU . .
H33 H 0.8541 0.8646 0.3080 0.208 Uiso 1 1 calc R . .
C34 C 0.8788(3) 0.7802(7) 0.2750(5) 0.174(6) Uani 1 1 d GU . .
H34 H 0.8876 0.7610 0.3111 0.209 Uiso 1 1 calc R . .
C35 C 0.8858(3) 0.7469(5) 0.2230(7) 0.193(6) Uani 1 1 d GU . .
H35 H 0.8992 0.7054 0.2243 0.232 Uiso 1 1 calc R . .
C36 C 0.8726(3) 0.7757(6) 0.1692(5) 0.199(6) Uani 1 1 d GU . .
H36 H 0.8773 0.7534 0.1344 0.239 Uiso 1 1 calc R . .
Pr1 Pr 0.674726(16) 0.51198(3) 0.53118(2) 0.0636(3) Uani 1 1 d . . .
N1 N 0.7699(3) 0.6129(5) 0.4602(4) 0.097(3) Uani 1 1 d . . .
H1 H 0.7832 0.6415 0.4423 0.117 Uiso 1 1 calc R . .
N2 N 0.8029(3) 0.8482(5) 0.0939(4) 0.093(3) Uani 1 1 d D . .
H2 H 0.7957 0.8105 0.1099 0.112 Uiso 1 1 calc R . .
N3 N 0.5847(3) 0.5241(6) 0.3940(4) 0.121(4) Uani 1 1 d D . .
H3 H 0.5724 0.5239 0.3600 0.145 Uiso 1 1 calc R . .
N4 N 0.6391(4) 0.3780(6) 0.5633(6) 0.099(3) Uani 1 1 d . . .
N5 N 0.7276(3) 0.5319(5) 0.6366(4) 0.078(3) Uani 1 1 d . . .
N6 N 0.6173(4) 0.6019(9) 0.5804(6) 0.132(5) Uani 1 1 d . . .
O1 O 0.7783(3) 0.7297(4) 0.4015(3) 0.103(3) Uani 1 1 d . . .
O2 O 0.7149(2) 0.5940(4) 0.4947(3) 0.096(2) Uani 1 1 d . . .
O3 O 0.7437(2) 0.7785(3) 0.1186(3) 0.080(2) Uani 1 1 d . . .
O4 O 0.79404(17) 0.9269(4) 0.0218(3) 0.083(2) Uani 1 1 d . . .
O5 O 0.5842(2) 0.5115(5) 0.2788(3) 0.115(3) Uani 1 1 d . . .
O6 O 0.63904(19) 0.5383(3) 0.4416(3) 0.0733(18) Uani 1 1 d . . .
O7 O 0.6665(3) 0.4044(4) 0.5924(3) 0.096(3) Uani 1 1 d . . .
O8 O 0.6290(2) 0.4102(5) 0.5157(4) 0.105(3) Uani 1 1 d . . .
O9 O 0.6245(3) 0.3264(5) 0.5799(5) 0.150(4) Uani 1 1 d . . .
O10 O 0.6963(2) 0.5616(3) 0.6309(3) 0.087(2) Uani 1 1 d . . .
O11 O 0.7353(2) 0.4898(4) 0.5980(3) 0.094(2) Uani 1 1 d . . .
O12 O 0.7495(3) 0.5432(4) 0.6799(4) 0.121(3) Uani 1 1 d . . .
O13 O 0.6188(2) 0.5339(6) 0.5890(3) 0.115(3) Uani 1 1 d . . .
O14 O 0.6410(3) 0.6296(5) 0.5522(4) 0.122(4) Uani 1 1 d . . .
O15 O 0.5923(3) 0.6385(6) 0.5967(5) 0.183(5) Uani 1 1 d . . .
C1 C 0.7606(3) 0.7459(5) 0.2538(4) 0.079(3) Uani 1 1 d . . .
H1A H 0.7517 0.7914 0.2570 0.095 Uiso 1 1 calc R . .
C2 C 0.7836(4) 0.7201(5) 0.2979(5) 0.085(3) Uani 1 1 d . . .
C3 C 0.7975(3) 0.6508(6) 0.2918(6) 0.097(4) Uani 1 1 d . . .
H3A H 0.8133 0.6315 0.3218 0.117 Uiso 1 1 calc R . .
C4 C 0.7879(5) 0.6133(7) 0.2433(7) 0.133(6) Uani 1 1 d . . .
H4 H 0.7978 0.5686 0.2395 0.160 Uiso 1 1 calc R . .
C5 C 0.7637(4) 0.6394(7) 0.1985(6) 0.103(4) Uani 1 1 d . . .
H5 H 0.7568 0.6119 0.1656 0.124 Uiso 1 1 calc R . .
C6 C 0.7496(3) 0.7069(6) 0.2027(4) 0.076(3) Uani 1 1 d . . .
C7 C 0.7945(3) 0.7594(5) 0.3535(4) 0.093(4) Uani 1 1 d . . .
H7A H 0.8209 0.7584 0.3615 0.111 Uiso 1 1 calc R . .
H7B H 0.7869 0.8082 0.3488 0.111 Uiso 1 1 calc R . .
C8 C 0.7240(3) 0.7330(6) 0.1536(5) 0.108(5) Uani 1 1 d . . .
H8A H 0.7140 0.6939 0.1301 0.130 Uiso 1 1 calc R . .
H8B H 0.7039 0.7583 0.1688 0.130 Uiso 1 1 calc R . .
C9 C 0.7367(4) 0.6331(6) 0.4694(4) 0.080(4) Uani 1 1 d . . .
C10 C 0.7226(4) 0.7021(5) 0.4445(4) 0.079(3) Uani 1 1 d . . .
C11 C 0.7432(5) 0.7454(5) 0.4098(4) 0.084(4) Uani 1 1 d . . .
C12 C 0.7250(5) 0.8056(6) 0.3860(6) 0.116(5) Uani 1 1 d . . .
H12 H 0.7378 0.8356 0.3630 0.139 Uiso 1 1 calc R . .
C13 C 0.6892(5) 0.8228(7) 0.3945(6) 0.128(5) Uani 1 1 d U . .
H13 H 0.6781 0.8616 0.3756 0.154 Uiso 1 1 calc R . .
C14 C 0.6692(5) 0.7799(7) 0.4330(7) 0.139(5) Uani 1 1 d U . .
H14 H 0.6456 0.7913 0.4415 0.166 Uiso 1 1 calc R . .
C15 C 0.6869(4) 0.7220(6) 0.4559(5) 0.101(4) Uani 1 1 d . . .
H15 H 0.6747 0.6936 0.4809 0.122 Uiso 1 1 calc R . .
C16 C 0.7853(3) 0.5470(6) 0.4778(5) 0.092(3) Uani 1 1 d U . .
H16A H 0.7686 0.5220 0.5011 0.111 Uiso 1 1 calc R . .
H16B H 0.8082 0.5542 0.5019 0.111 Uiso 1 1 calc R . .
C17 C 0.7921(3) 0.5033(4) 0.4236(4) 0.093(3) Uani 1 1 d GU . .
C22 C 0.8266(2) 0.4743(5) 0.4199(5) 0.119(4) Uani 1 1 d GU . .
H22 H 0.8449 0.4802 0.4507 0.143 Uiso 1 1 calc R . .
C21 C 0.8339(3) 0.4365(6) 0.3702(6) 0.224(12) Uani 1 1 d G . .
H21 H 0.8570 0.4171 0.3678 0.269 Uiso 1 1 calc R . .
C20 C 0.8066(4) 0.4277(5) 0.3242(5) 0.228(14) Uani 1 1 d G . .
H20 H 0.8115 0.4023 0.2910 0.274 Uiso 1 1 calc R . .
C19 C 0.7721(4) 0.4567(5) 0.3279(4) 0.153(7) Uani 1 1 d G . .
H19 H 0.7539 0.4508 0.2972 0.183 Uiso 1 1 calc R . .
C18 C 0.7648(2) 0.4945(5) 0.3776(5) 0.109(4) Uani 1 1 d G . .
H18 H 0.7417 0.5139 0.3801 0.131 Uiso 1 1 calc R . .
C23 C 0.7820(3) 0.8757(5) 0.0501(5) 0.068(3) Uani 1 1 d . . .
C24 C 0.7448(3) 0.8448(5) 0.0305(4) 0.070(3) Uani 1 1 d . . .
C25 C 0.7267(3) 0.8001(5) 0.0652(4) 0.069(3) Uani 1 1 d . . .
C26 C 0.6908(3) 0.7790(6) 0.0454(5) 0.092(4) Uani 1 1 d . . .
H26 H 0.6773 0.7509 0.0688 0.110 Uiso 1 1 calc R . .
C27 C 0.6765(4) 0.8005(6) -0.0086(6) 0.102(4) Uani 1 1 d . . .
H27 H 0.6524 0.7880 -0.0205 0.123 Uiso 1 1 calc R . .
C28 C 0.6943(3) 0.8379(6) -0.0452(6) 0.096(4) Uani 1 1 d . . .
H28 H 0.6844 0.8466 -0.0835 0.115 Uiso 1 1 calc R . .
C29 C 0.7284(3) 0.8640(4) -0.0241(4) 0.068(3) Uani 1 1 d . . .
H29 H 0.7405 0.8949 -0.0472 0.082 Uiso 1 1 calc R . .
C30 C 0.8378(3) 0.8786(7) 0.1166(6) 0.125(5) Uani 1 1 d D . .
H30A H 0.8344 0.9271 0.1280 0.150 Uiso 1 1 calc R . .
H30B H 0.8548 0.8777 0.0865 0.150 Uiso 1 1 calc R . .
C37 C 0.5000 0.4880(12) 0.2500 0.135(5) Uani 1 2 d SDU . .
H37 H 0.5000 0.5369 0.2500 0.163 Uiso 1 2 calc SR . .
C38 C 0.5330(4) 0.4603(8) 0.2370(7) 0.140(4) Uani 1 1 d DU . .
C39 C 0.5327(4) 0.3878(9) 0.2339(8) 0.167(5) Uani 1 1 d DU . .
H39 H 0.5525 0.3626 0.2220 0.200 Uiso 1 1 calc R . .
C40 C 0.5000 0.3533(13) 0.2500 0.163(5) Uani 1 2 d SDU . .
H40 H 0.5000 0.3043 0.2500 0.196 Uiso 1 2 calc SR . .
C41 C 0.5644(4) 0.4942(8) 0.2236(7) 0.137(4) Uani 1 1 d U . .
H41A H 0.5583 0.5365 0.2010 0.164 Uiso 1 1 calc R . .
H41B H 0.5790 0.4638 0.2008 0.164 Uiso 1 1 calc R . .
C42 C 0.6191(3) 0.5390(6) 0.3956(5) 0.081(3) Uani 1 1 d . . .
C43 C 0.6357(3) 0.5525(5) 0.3393(4) 0.063(3) Uani 1 1 d . . .
C44 C 0.6184(3) 0.5405(6) 0.2808(5) 0.085(3) Uani 1 1 d . . .
C45 C 0.6365(3) 0.5550(7) 0.2334(5) 0.099(4) Uani 1 1 d . . .
H45 H 0.6248 0.5465 0.1961 0.119 Uiso 1 1 calc R . .
C46 C 0.6708(4) 0.5811(7) 0.2382(5) 0.109(4) Uani 1 1 d . . .
H46 H 0.6830 0.5876 0.2047 0.131 Uiso 1 1 calc R . .
C47 C 0.6880(3) 0.5983(7) 0.2935(6) 0.114(5) Uani 1 1 d . . .
H47 H 0.7108 0.6203 0.2973 0.137 Uiso 1 1 calc R . .
C48 C 0.6706(4) 0.5822(6) 0.3410(5) 0.102(4) Uani 1 1 d . . .
H48 H 0.6827 0.5915 0.3778 0.122 Uiso 1 1 calc R . .
C49 C 0.5650(4) 0.5075(9) 0.4445(6) 0.155(5) Uani 1 1 d DU . .
H49A H 0.5802 0.5182 0.4804 0.186 Uiso 1 1 calc R . .
H49B H 0.5592 0.4577 0.4445 0.186 Uiso 1 1 calc R . .
C50 C 0.5304(4) 0.5492(10) 0.4426(8) 0.173(5) Uani 1 1 d DU . .
C51 C 0.4968(5) 0.5177(8) 0.4252(8) 0.181(5) Uani 1 1 d DU . .
H51 H 0.4962 0.4702 0.4152 0.217 Uiso 1 1 calc R . .
C52 C 0.4638(4) 0.5558(11) 0.4224(8) 0.193(5) Uani 1 1 d DU . .
H52 H 0.4415 0.5333 0.4128 0.231 Uiso 1 1 calc R . .
C53 C 0.4649(4) 0.6268(10) 0.4341(9) 0.198(5) Uani 1 1 d DU . .
H53 H 0.4449 0.6551 0.4220 0.237 Uiso 1 1 calc R . .
C54 C 0.4969(6) 0.6569(8) 0.4650(9) 0.207(5) Uani 1 1 d DU . .
H54 H 0.4958 0.6975 0.4874 0.248 Uiso 1 1 calc R . .
C55 C 0.5306(4) 0.6213(10) 0.4596(8) 0.195(5) Uani 1 1 d DU . .
H55 H 0.5528 0.6451 0.4672 0.234 Uiso 1 1 calc R . .
O1W O 0.9178(9) 0.7141(12) 0.477(2) 0.42(4) Uani 0.54(2) 1 d P A 1
H2W' H 0.9248 0.6906 0.4706 0.635 Uiso 0.54(2) 1 d PR A 1
H1W' H 0.9248 0.7132 0.5292 0.635 Uiso 0.54(2) 1 d PR A 1
O1W' O 0.8793(8) 0.6328(13) 0.4149(15) 0.28(3) Uani 0.46(2) 1 d P A 2
H3W H 0.8683 0.6283 0.4458 0.424 Uiso 0.46(2) 1 d PR A 2
H4W H 0.9006 0.6169 0.4328 0.424 Uiso 0.46(2) 1 d PR A 2
O2W O 0.6578(8) 0.9948(11) 0.8578(19) 0.55(3) Uani 1 1 d . . .
H5W H 0.6803 0.9887 0.8519 0.818 Uiso 1 1 d R . .
H6W H 0.6375 1.0155 0.8724 0.818 Uiso 1 1 d R . .

loop_
_atom_site_aniso_label
_atom_site_aniso_U_11
_atom_site_aniso_U_22
_atom_site_aniso_U_33
_atom_site_aniso_U_23
_atom_site_aniso_U_13
_atom_site_aniso_U_12
C31 0.139(11) 0.121(10) 0.109(10) 0.017(8) -0.039(9) -0.036(8)
C32 0.129(10) 0.145(11) 0.153(12) 0.002(10) -0.003(10) -0.041(8)
C33 0.193(13) 0.171(12) 0.157(12) 0.029(11) 0.019(11) -0.041(10)
C34 0.179(12) 0.188(13) 0.149(12) 0.055(11) -0.014(11) 0.008(10)
C35 0.210(13) 0.188(13) 0.166(13) 0.041(11) -0.065(12) -0.023(11)
C36 0.215(14) 0.196(13) 0.176(13) 0.006(12) -0.039(12) -0.006(11)
Pr1 0.0833(5) 0.0679(4) 0.0396(3) -0.0011(3) 0.0054(2) 0.0110(3)
N1 0.117(9) 0.091(7) 0.088(8) 0.041(5) 0.028(7) 0.009(6)
N2 0.084(7) 0.105(7) 0.087(7) 0.049(6) -0.008(6) -0.023(5)
N3 0.080(8) 0.240(12) 0.045(5) 0.037(7) 0.022(5) 0.030(8)
N4 0.115(11) 0.079(8) 0.109(11) -0.004(7) 0.050(9) 0.024(7)
N5 0.108(8) 0.062(6) 0.059(6) 0.010(5) -0.022(6) -0.016(5)
N6 0.159(15) 0.145(13) 0.094(10) -0.017(9) 0.020(9) 0.080(11)
O1 0.129(8) 0.130(7) 0.051(5) 0.012(4) 0.008(5) -0.038(6)
O2 0.135(7) 0.069(5) 0.077(6) -0.002(4) -0.019(5) 0.029(4)
O3 0.110(6) 0.071(4) 0.062(5) 0.009(3) 0.015(4) -0.028(4)
O4 0.069(5) 0.097(5) 0.081(5) -0.008(4) -0.005(4) -0.007(4)
O5 0.071(5) 0.230(9) 0.042(4) 0.007(5) -0.016(4) 0.005(6)
O6 0.088(5) 0.089(5) 0.043(4) 0.002(3) 0.004(4) 0.013(4)
O7 0.106(7) 0.103(6) 0.076(6) 0.004(4) -0.008(5) 0.030(5)
O8 0.107(7) 0.116(7) 0.094(7) -0.007(5) 0.024(5) 0.039(5)
O9 0.126(8) 0.093(7) 0.237(13) 0.054(7) 0.055(8) 0.000(6)
O10 0.130(7) 0.072(5) 0.058(5) -0.004(3) 0.000(5) 0.024(5)
O11 0.106(6) 0.094(5) 0.081(5) -0.041(4) -0.004(4) 0.024(4)
O12 0.187(9) 0.085(5) 0.080(6) 0.004(4) -0.041(6) -0.008(5)
O13 0.115(7) 0.149(8) 0.084(6) -0.012(6) 0.031(5) 0.032(6)
O14 0.154(10) 0.149(9) 0.064(6) -0.014(5) 0.016(6) 0.073(7)
O15 0.171(10) 0.205(11) 0.179(11) -0.044(8) 0.042(8) 0.107(9)
C1 0.131(11) 0.056(6) 0.050(7) 0.008(5) 0.011(7) -0.018(6)
C2 0.150(11) 0.051(7) 0.054(7) 0.001(5) 0.014(7) -0.034(6)
C3 0.137(11) 0.077(8) 0.081(9) 0.002(7) 0.028(8) -0.032(7)
C4 0.245(19) 0.086(9) 0.076(10) -0.013(9) 0.056(11) -0.041(11)
C5 0.160(13) 0.079(9) 0.077(10) 0.015(7) 0.038(9) -0.027(8)
C6 0.117(9) 0.069(7) 0.043(7) 0.009(5) 0.018(6) -0.033(6)
C7 0.142(11) 0.088(8) 0.050(7) 0.004(6) 0.020(7) -0.047(7)
C8 0.144(11) 0.115(9) 0.066(8) 0.026(7) 0.012(8) -0.096(8)
C9 0.142(13) 0.068(8) 0.030(6) 0.008(5) 0.006(7) -0.028(8)
C10 0.116(10) 0.075(7) 0.040(6) 0.007(5) -0.017(6) 0.007(7)
C11 0.172(13) 0.041(6) 0.039(6) -0.005(5) 0.005(8) -0.031(8)
C12 0.165(15) 0.067(8) 0.113(11) -0.004(7) 0.005(10) 0.028(8)
C13 0.209(16) 0.098(10) 0.077(9) 0.017(7) 0.013(10) 0.033(10)
C14 0.209(15) 0.091(10) 0.112(11) -0.020(8) 0.001(10) 0.037(10)
C15 0.130(12) 0.086(9) 0.086(9) -0.001(7) -0.007(8) 0.043(8)
C16 0.056(6) 0.119(8) 0.101(8) 0.032(7) 0.005(6) 0.020(6)
C17 0.075(7) 0.103(8) 0.102(8) 0.033(7) 0.021(7) 0.003(6)
C22 0.090(8) 0.133(9) 0.136(10) 0.009(8) 0.014(8) 0.015(7)
C21 0.21(2) 0.24(2) 0.24(3) -0.05(2) 0.13(2) 0.057(18)
C20 0.30(3) 0.133(15) 0.27(3) -0.027(16) 0.14(3) 0.082(19)
C19 0.25(2) 0.105(12) 0.088(12) 0.044(9) -0.039(13) -0.036(12)
C18 0.121(11) 0.094(9) 0.109(11) 0.013(8) -0.013(9) -0.023(7)
C23 0.094(9) 0.048(6) 0.064(7) 0.024(5) 0.020(6) -0.027(6)
C24 0.096(9) 0.063(6) 0.054(7) -0.009(5) 0.018(6) -0.016(6)
C25 0.093(9) 0.053(6) 0.059(7) 0.005(5) 0.003(6) -0.030(5)
C26 0.111(10) 0.104(9) 0.064(8) -0.008(7) 0.026(7) -0.060(7)
C27 0.124(11) 0.088(8) 0.094(11) 0.005(7) 0.007(9) -0.055(7)
C28 0.097(10) 0.100(9) 0.083(9) -0.009(7) -0.032(8) -0.024(7)
C29 0.105(9) 0.050(6) 0.047(6) -0.003(5) -0.002(6) 0.001(5)
C30 0.103(11) 0.146(11) 0.125(11) 0.086(9) -0.002(9) -0.040(9)
C37 0.087(9) 0.171(11) 0.150(11) 0.000 0.022(9) 0.000
C38 0.098(9) 0.161(10) 0.161(10) 0.013(8) 0.015(8) -0.004(8)
C39 0.108(9) 0.200(11) 0.199(11) -0.001(9) 0.042(9) 0.000(8)
C40 0.116(10) 0.186(11) 0.190(11) 0.000 0.027(10) 0.000
C41 0.087(8) 0.183(10) 0.141(10) 0.002(8) 0.018(8) -0.007(7)
C42 0.059(8) 0.108(9) 0.078(9) 0.030(7) 0.020(7) 0.015(6)
C43 0.058(7) 0.071(6) 0.064(7) -0.009(5) 0.016(5) 0.001(5)
C44 0.052(8) 0.141(10) 0.059(8) -0.015(7) -0.012(6) -0.020(6)
C45 0.075(9) 0.180(12) 0.039(7) 0.012(7) -0.013(6) -0.016(8)
C46 0.097(11) 0.167(12) 0.062(9) 0.010(8) -0.007(7) -0.030(9)
C47 0.092(10) 0.141(11) 0.104(11) 0.036(9) -0.014(9) -0.069(8)
C48 0.114(11) 0.115(9) 0.071(9) 0.018(7) -0.015(8) -0.027(8)
C49 0.124(9) 0.244(12) 0.106(8) 0.026(9) 0.053(8) 0.023(9)
C50 0.146(9) 0.245(10) 0.134(8) 0.033(9) 0.050(8) 0.002(9)
C51 0.152(9) 0.256(10) 0.140(8) 0.031(8) 0.040(8) 0.012(9)
C52 0.162(9) 0.267(11) 0.154(9) 0.029(10) 0.044(8) 0.012(10)
C53 0.162(9) 0.265(11) 0.170(9) 0.020(10) 0.036(9) 0.015(10)
C54 0.187(8) 0.246(9) 0.190(8) 0.011(7) 0.027(7) 0.007(7)
C55 0.164(9) 0.259(11) 0.164(8) 0.022(9) 0.029(8) 0.015(9)
O1W 0.29(4) 0.12(2) 0.88(10) -0.01(3) 0.19(5) -0.08(2)
O1W' 0.25(3) 0.20(3) 0.35(4) 0.13(3) -0.23(3) -0.11(2)
O2W 0.37(3) 0.28(2) 1.02(8) -0.23(3) 0.22(4) -0.058(19)

loop_
_atom_type_symbol
_atom_type_description
_atom_type_scat_dispersion_real
_atom_type_scat_dispersion_imag
_atom_type_scat_source
C C 0.0033 0.0016 'International Tables Vol C Tables 4.2.6.8 and 6.1.1.4'
H H 0.0000 0.0000 'International Tables Vol C Tables 4.2.6.8 and 6.1.1.4'
N N 0.0061 0.0033 'International Tables Vol C Tables 4.2.6.8 and 6.1.1.4'
O O 0.0106 0.0060 'International Tables Vol C Tables 4.2.6.8 and 6.1.1.4'
Pr Pr -0.2180 2.8214 'International Tables Vol C Tables 4.2.6.8 and 6.1.1.4'

loop_
_geom_angle_atom_site_label_1
_geom_angle_atom_site_label_2
_geom_angle_atom_site_label_3
_geom_angle
_geom_angle_site_symmetry_1
_geom_angle_site_symmetry_3
C32 C31 C36 120.0 . .
C32 C31 C30 110.8(12) . .
C36 C31 C30 129.2(12) . .
C31 C32 C33 120.0 . .
C31 C32 H32 120.0 . .
C33 C32 H32 120.0 . .
C32 C33 C34 120.0 . .
C32 C33 H33 120.0 . .
C34 C33 H33 120.0 . .
C33 C34 C35 120.0 . .
C33 C34 H34 120.0 . .
C35 C34 H34 120.0 . .
C34 C35 C36 120.0 . .
C34 C35 H35 120.0 . .
C36 C35 H35 120.0 . .
C35 C36 C31 120.0 . .
C35 C36 H36 120.0 . .
C31 C36 H36 120.0 . .
O2 Pr1 O6 82.4(2) . .
O2 Pr1 O4 85.6(2) . 4_645
O6 Pr1 O4 87.6(2) . 4_645
O2 Pr1 O7 148.2(3) . .
O6 Pr1 O7 124.4(3) . .
O4 Pr1 O7 79.5(2) 4_645 .
O2 Pr1 O10 85.3(2) . .
O6 Pr1 O10 143.0(2) . .
O4 Pr1 O10 126.1(2) 4_645 .
O7 Pr1 O10 81.2(3) . .
O2 Pr1 O8 151.1(3) . .
O6 Pr1 O8 75.0(3) . .
O4 Pr1 O8 75.9(2) 4_645 .
O7 Pr1 O8 49.5(3) . .
O10 Pr1 O8 123.5(3) . .
O2 Pr1 O13 129.1(3) . .
O6 Pr1 O13 90.4(3) . .
O4 Pr1 O13 144.7(3) 4_645 .
O7 Pr1 O13 72.7(3) . .
O10 Pr1 O13 71.0(3) . .
O8 Pr1 O13 69.6(3) . .
O2 Pr1 O11 77.7(2) . .
O6 Pr1 O11 155.2(2) . .
O4 Pr1 O11 76.4(2) 4_645 .
O7 Pr1 O11 71.5(3) . .
O10 Pr1 O11 49.8(2) . .
O8 Pr1 O11 117.9(3) . .
O13 Pr1 O11 113.6(3) . .
O2 Pr1 O14 79.7(3) . .
O6 Pr1 O14 75.3(2) . .
O4 Pr1 O14 158.7(3) 4_645 .
O7 Pr1 O14 120.6(3) . .
O10 Pr1 O14 68.2(3) . .
O8 Pr1 O14 110.9(3) . .
O13 Pr1 O14 50.0(3) . .
O11 Pr1 O14 114.9(3) . .
C9 N1 C16 124.3(10) . .
C9 N1 H1 117.9 . .
C16 N1 H1 117.9 . .
C23 N2 C30 123.1(8) . .
C23 N2 H2 118.4 . .
C30 N2 H2 118.4 . .
C42 N3 C49 125.7(11) . .
C42 N3 H3 117.1 . .
C49 N3 H3 117.1 . .
O9 N4 O7 121.1(14) . .
O9 N4 O8 124.4(15) . .
O7 N4 O8 114.5(12) . .
O12 N5 O11 120.5(11) . .
O12 N5 O10 121.1(11) . .
O11 N5 O10 118.4(9) . .
O15 N6 O14 119.3(16) . .
O15 N6 O13 122.1(17) . .
O14 N6 O13 118.4(13) . .
C11 O1 C7 119.8(10) . .
C9 O2 Pr1 172.6(7) . .
C25 O3 C8 117.9(8) . .
C23 O4 Pr1 170.8(7) . 4_655
C44 O5 C41 120.4(9) . .
C42 O6 Pr1 168.2(7) . .
N4 O7 Pr1 99.3(7) . .
N4 O8 Pr1 96.5(8) . .
N5 O10 Pr1 97.4(6) . .
N5 O11 Pr1 94.2(6) . .
N6 O13 Pr1 96.0(8) . .
N6 O14 Pr1 95.6(9) . .
C2 C1 C6 122.6(10) . .
C2 C1 H1A 118.7 . .
C6 C1 H1A 118.7 . .
C1 C2 C3 118.1(10) . .
C1 C2 C7 123.6(10) . .
C3 C2 C7 118.3(11) . .
C4 C3 C2 120.4(13) . .
C4 C3 H3A 119.8 . .
C2 C3 H3A 119.8 . .
C3 C4 C5 121.4(15) . .
C3 C4 H4 119.3 . .
C5 C4 H4 119.3 . .
C4 C5 C6 119.9(13) . .
C4 C5 H5 120.1 . .
C6 C5 H5 120.1 . .
C5 C6 C1 117.6(11) . .
C5 C6 C8 118.0(11) . .
C1 C6 C8 124.3(11) . .
O1 C7 C2 111.1(8) . .
O1 C7 H7A 109.4 . .
C2 C7 H7A 109.4 . .
O1 C7 H7B 109.4 . .
C2 C7 H7B 109.4 . .
H7A C7 H7B 108.0 . .
O3 C8 C6 108.3(9) . .
O3 C8 H8A 110.0 . .
C6 C8 H8A 110.0 . .
O3 C8 H8B 110.0 . .
C6 C8 H8B 110.0 . .
H8A C8 H8B 108.4 . .
O2 C9 N1 122.3(11) . .
O2 C9 C10 118.3(14) . .
N1 C9 C10 119.2(11) . .
C15 C10 C11 120.2(11) . .
C15 C10 C9 117.3(12) . .
C11 C10 C9 122.5(13) . .
O1 C11 C10 121.2(11) . .
O1 C11 C12 123.2(12) . .
C10 C11 C12 115.6(15) . .
C13 C12 C11 124.0(15) . .
C13 C12 H12 118.0 . .
C11 C12 H12 118.0 . .
C12 C13 C14 119.6(14) . .
C12 C13 H13 120.2 . .
C14 C13 H13 120.2 . .
C15 C14 C13 116.0(16) . .
C15 C14 H14 122.0 . .
C13 C14 H14 122.0 . .
C14 C15 C10 124.5(14) . .
C14 C15 H15 117.8 . .
C10 C15 H15 117.8 . .
N1 C16 C17 109.9(9) . .
N1 C16 H16A 109.7 . .
C17 C16 H16A 109.7 . .
N1 C16 H16B 109.7 . .
C17 C16 H16B 109.7 . .
H16A C16 H16B 108.2 . .
C22 C17 C18 120.0 . .
C22 C17 C16 118.9(9) . .
C18 C17 C16 121.0(9) . .
C21 C22 C17 120.0 . .
C21 C22 H22 120.0 . .
C17 C22 H22 120.0 . .
C22 C21 C20 120.0 . .
C22 C21 H21 120.0 . .
C20 C21 H21 120.0 . .
C21 C20 C19 120.0 . .
C21 C20 H20 120.0 . .
C19 C20 H20 120.0 . .
C18 C19 C20 120.0 . .
C18 C19 H19 120.0 . .
C20 C19 H19 120.0 . .
C19 C18 C17 120.0 . .
C19 C18 H18 120.0 . .
C17 C18 H18 120.0 . .
O4 C23 N2 119.2(9) . .
O4 C23 C24 119.6(9) . .
N2 C23 C24 121.1(8) . .
C25 C24 C29 119.4(10) . .
C25 C24 C23 122.8(9) . .
C29 C24 C23 117.8(9) . .
C24 C25 O3 119.3(9) . .
C24 C25 C26 118.6(10) . .
O3 C25 C26 122.0(9) . .
C27 C26 C25 118.4(10) . .
C27 C26 H26 120.8 . .
C25 C26 H26 120.8 . .
C28 C27 C26 124.6(12) . .
C28 C27 H27 117.7 . .
C26 C27 H27 117.7 . .
C27 C28 C29 117.2(11) . .
C27 C28 H28 121.4 . .
C29 C28 H28 121.4 . .
C24 C29 C28 121.3(10) . .
C24 C29 H29 119.4 . .
C28 C29 H29 119.4 . .
N2 C30 C31 108.7(8) . .
N2 C30 H30A 109.9 . .
C31 C30 H30A 109.9 . .
N2 C30 H30B 109.9 . .
C31 C30 H30B 109.9 . .
H30A C30 H30B 108.3 . .
C38 C37 C38 135(2) 2_655 .
C38 C37 H37 112.5 2_655 .
C38 C37 H37 112.5 . .
C37 C38 C41 129.6(16) . .
C37 C38 C39 113.0(17) . .
C41 C38 C39 117.3(14) . .
C38 C39 C40 116.4(17) . .
C38 C39 H39 121.8 . .
C40 C39 H39 121.8 . .
C39 C40 C39 126(2) 2_655 .
C39 C40 H40 117.1 2_655 .
C39 C40 H40 117.1 . .
C38 C41 O5 105.9(13) . .
C38 C41 H41A 110.5 . .
O5 C41 H41A 110.5 . .
C38 C41 H41B 110.5 . .
O5 C41 H41B 110.5 . .
H41A C41 H41B 108.7 . .
O6 C42 N3 121.7(10) . .
O6 C42 C43 118.9(10) . .
N3 C42 C43 119.2(11) . .
C48 C43 C44 114.3(10) . .
C48 C43 C42 119.3(10) . .
C44 C43 C42 126.3(10) . .
C45 C44 O5 125.0(10) . .
C45 C44 C43 120.4(10) . .
O5 C44 C43 114.5(10) . .
C46 C45 C44 122.3(10) . .
C46 C45 H45 118.8 . .
C44 C45 H45 118.8 . .
C45 C46 C47 120.0(12) . .
C45 C46 H46 120.0 . .
C47 C46 H46 120.0 . .
C48 C47 C46 117.9(11) . .
C48 C47 H47 121.1 . .
C46 C47 H47 121.1 . .
C47 C48 C43 124.9(11) . .
C47 C48 H48 117.6 . .
C43 C48 H48 117.6 . .
N3 C49 C50 110.3(12) . .
N3 C49 H49A 109.6 . .
C50 C49 H49A 109.6 . .
N3 C49 H49B 109.6 . .
C50 C49 H49B 109.6 . .
H49A C49 H49B 108.1 . .
C51 C50 C55 118.3(11) . .
C51 C50 C49 120.3(17) . .
C55 C50 C49 121.3(17) . .
C50 C51 C52 121.6(12) . .
C50 C51 H51 119.2 . .
C52 C51 H51 119.2 . .
C53 C52 C51 119.1(12) . .
C53 C52 H52 120.4 . .
C51 C52 H52 120.4 . .
C52 C53 C54 119.7(13) . .
C52 C53 H53 120.1 . .
C54 C53 H53 120.1 . .
C55 C54 C53 116.5(12) . .
C55 C54 H54 121.8 . .
C53 C54 H54 121.8 . .
C54 C55 C50 119.8(12) . .
C54 C55 H55 120.1 . .
C50 C55 H55 120.1 . .
H2W' O1W H1W' 102.2 . .
H3W O1W' H4W 92.8 . .
H5W O2W H6W 158.2 . .

loop_
_geom_bond_atom_site_label_1
_geom_bond_atom_site_label_2
_geom_bond_distance
_geom_bond_site_symmetry_2
C31 C32 1.3900 .
C31 C36 1.3900 .
C31 C30 1.454(11) .
C32 C33 1.3900 .
C32 H32 0.9300 .
C33 C34 1.3900 .
C33 H33 0.9300 .
C34 C35 1.3900 .
C34 H34 0.9300 .
C35 C36 1.3900 .
C35 H35 0.9300 .
C36 H36 0.9300 .
Pr1 O2 2.351(10) .
Pr1 O6 2.376(7) .
Pr1 O4 2.377(8) 4_645
Pr1 O7 2.512(8) .
Pr1 O10 2.522(7) .
Pr1 O8 2.561(9) .
Pr1 O13 2.575(8) .
Pr1 O11 2.607(7) .
Pr1 O14 2.620(9) .
N1 C9 1.312(14) .
N1 C16 1.415(12) .
N1 H1 0.8600 .
N2 C23 1.310(11) .
N2 C30 1.453(11) .
N2 H2 0.8600 .
N3 C42 1.289(12) .
N3 C49 1.453(12) .
N3 H3 0.8600 .
N4 O9 1.196(12) .
N4 O7 1.255(12) .
N4 O8 1.270(12) .
N5 O12 1.233(10) .
N5 O11 1.241(11) .
N5 O10 1.274(10) .
N6 O15 1.236(14) .
N6 O14 1.245(16) .
N6 O13 1.308(14) .
O1 C11 1.349(14) .
O1 C7 1.412(11) .
O2 C9 1.268(13) .
O3 C25 1.379(10) .
O3 C8 1.420(10) .
O4 C23 1.269(9) .
O4 Pr1 2.377(8) 4_655
O5 C44 1.367(12) .
O5 C41 1.432(15) .
O6 C42 1.222(12) .
C1 C2 1.343(13) .
C1 C6 1.408(12) .
C1 H1A 0.9300 .
C2 C3 1.424(14) .
C2 C7 1.497(13) .
C3 C4 1.337(15) .
C3 H3A 0.9300 .
C4 C5 1.383(18) .
C4 H4 0.9300 .
C5 C6 1.389(14) .
C5 H5 0.9300 .
C6 C8 1.478(14) .
C7 H7A 0.9700 .
C7 H7B 0.9700 .
C8 H8A 0.9700 .
C8 H8B 0.9700 .
C9 C10 1.502(15) .
C10 C15 1.407(15) .
C10 C11 1.410(15) .
C11 C12 1.410(15) .
C12 C13 1.380(18) .
C12 H12 0.9300 .
C13 C14 1.45(2) .
C13 H13 0.9300 .
C14 C15 1.357(15) .
C14 H14 0.9300 .
C15 H15 0.9300 .
C16 C17 1.531(13) .
C16 H16A 0.9700 .
C16 H16B 0.9700 .
C17 C22 1.3900 .
C17 C18 1.3900 .
C22 C21 1.3900 .
C22 H22 0.9300 .
C21 C20 1.3900 .
C21 H21 0.9300 .
C20 C19 1.3900 .
C20 H20 0.9300 .
C19 C18 1.3900 .
C19 H19 0.9300 .
C18 H18 0.9300 .
C23 C24 1.514(13) .
C24 C25 1.374(13) .
C24 C29 1.381(12) .
C25 C26 1.407(13) .
C26 C27 1.357(15) .
C26 H26 0.9300 .
C27 C28 1.316(15) .
C27 H27 0.9300 .
C28 C29 1.390(13) .
C28 H28 0.9300 .
C29 H29 0.9300 .
C30 H30A 0.9700 .
C30 H30B 0.9700 .
C37 C38 1.377(13) 2_655
C37 C38 1.377(13) .
C37 H37 0.9300 .
C38 C41 1.379(18) .
C38 C39 1.379(14) .
C39 C40 1.445(13) .
C39 H39 0.9300 .
C40 C39 1.445(13) 2_655
C40 H40 0.9300 .
C41 H41A 0.9700 .
C41 H41B 0.9700 .
C42 C43 1.495(13) .
C43 C48 1.396(14) .
C43 C44 1.441(13) .
C44 C45 1.349(14) .
C45 C46 1.346(14) .
C45 H45 0.9300 .
C46 C47 1.397(16) .
C46 H46 0.9300 .
C47 C48 1.346(16) .
C47 H47 0.9300 .
C48 H48 0.9300 .
C49 C50 1.491(14) .
C49 H49A 0.9700 .
C49 H49B 0.9700 .
C50 C51 1.392(14) .
C50 C55 1.425(14) .
C51 C52 1.407(14) .
C51 H51 0.9300 .
C52 C53 1.376(14) .
C52 H52 0.9300 .
C53 C54 1.430(14) .
C53 H53 0.9300 .
C54 C55 1.424(14) .
C54 H54 0.9300 .
C55 H55 0.9300 .
O1W H2W' 0.5435 .
O1W H1W' 1.1861 .
O1W' H3W 0.8501 .
O1W' H4W 0.8978 .
O2W H5W 0.8571 .
O2W H6W 0.9305 .
